data_4314617
loop_
_publ_author_name
'Xiaoyan Tu'
'Ethan Boroson'
'Huong Truong'
'Alvaro Mu\~noz-Castro'
'Ramiro Arratia-P\'erez'
'Gary, S. Nichol'
'Zhiping Zheng'

_publ_contact_author 'Dr Zhiping Zheng'
_publ_contact_author_email zhiping@email.arizona.edu
_publ_contact_author_fax '+1 520 626 6495'
_publ_contact_author_phone '+1 520 626 6495'
_publ_section_title
;
 Cluster-Bound Nitriles Do Not Click with Organic Azides: Unexpected
 Formation of Imino Complexes of the [Re6(\m3-Se)8]2+ Core-Containing
 Clusters
;
_journal_name_full 'Inorganic Chemistry'
_journal_page_first 380
_journal_page_last 382
_journal_paper_doi 10.1021/ic902251z
_journal_volume 49
_journal_year 2010
_chemical_formula_moiety 'C38 H84 N P5 Re6 Se8 2+, 2 C24 H20 B -, C7 H8'
_chemical_formula_sum 'C93 H132 B2 N P5 Re6 Se8'
_chemical_formula_weight 3189.35
_chemical_name_systematic
;
 ?
;
_space_group_IT_number 2
_symmetry_cell_setting triclinic
_symmetry_space_group_name_Hall '-P 1'
_symmetry_space_group_name_H-M 'P -1'
_atom_sites_solution_hydrogens geom
_atom_sites_solution_primary direct
_atom_sites_solution_secondary difmap
_audit_creation_method SHELXL-97
_cell_angle_alpha 96.744(2)
_cell_angle_beta 92.112(2)
_cell_angle_gamma 91.052(2)
_cell_formula_units_Z 2
_cell_length_a 16.870(2)
_cell_length_b 17.192(2)
_cell_length_c 17.913(2)
_cell_measurement_reflns_used 5201
_cell_measurement_temperature 120(2)
_cell_measurement_theta_max 25.62
_cell_measurement_theta_min 2.79
_cell_volume 5154.5(10)
_computing_cell_refinement 'SAINT (Bruker, 2007)'
_computing_data_collection 'APEX2 (Bruker, 2007)'
_computing_data_reduction SAINT
_computing_molecular_graphics SHELXTL
_computing_publication_material 'SHELXTL and local programs'
_computing_structure_refinement SHELXTL
_computing_structure_solution 'SHELXTL (Sheldrick, 2008)'
_diffrn_ambient_temperature 120(2)
_diffrn_measured_fraction_theta_full 0.984
_diffrn_measured_fraction_theta_max 0.984
_diffrn_measurement_device_type 'Bruker Kappa APEXII DUO CCD diffractometer'
_diffrn_measurement_method '\f and \w scans'
_diffrn_radiation_monochromator graphite
_diffrn_radiation_source 'fine-focus sealed tube with Miracol optics'
_diffrn_radiation_type MoK\a
_diffrn_radiation_wavelength 0.71073
_diffrn_reflns_av_R_equivalents 0.0464
_diffrn_reflns_av_sigmaI/netI 0.0845
_diffrn_reflns_limit_h_max 20
_diffrn_reflns_limit_h_min -20
_diffrn_reflns_limit_k_max 20
_diffrn_reflns_limit_k_min -20
_diffrn_reflns_limit_l_max 21
_diffrn_reflns_limit_l_min -19
_diffrn_reflns_number 35633
_diffrn_reflns_theta_full 25.72
_diffrn_reflns_theta_max 25.72
_diffrn_reflns_theta_min 2.29
_exptl_absorpt_coefficient_mu 9.961
_exptl_absorpt_correction_T_max 0.6203
_exptl_absorpt_correction_T_min 0.2986
_exptl_absorpt_correction_type numerical
_exptl_crystal_colour orange
_exptl_crystal_density_diffrn 2.056
_exptl_crystal_density_method 'not measured'
_exptl_crystal_description prism
_exptl_crystal_F_000 3010
_exptl_crystal_size_max 0.16
_exptl_crystal_size_mid 0.10
_exptl_crystal_size_min 0.05
_refine_diff_density_max 5.421
_refine_diff_density_min -3.198
_refine_diff_density_rms 0.303
_refine_ls_extinction_method none
_refine_ls_goodness_of_fit_ref 1.034
_refine_ls_hydrogen_treatment constr
_refine_ls_matrix_type full
_refine_ls_number_parameters 1020
_refine_ls_number_reflns 19336
_refine_ls_number_restraints 609
_refine_ls_restrained_S_all 1.020
_refine_ls_R_factor_all 0.1610
_refine_ls_R_factor_gt 0.0812
_refine_ls_shift/su_max 0.002
_refine_ls_shift/su_mean 0.000
_refine_ls_structure_factor_coef Fsqd
_refine_ls_weighting_details 'calc w=1/[\s^2^(Fo^2^)+(0.1084P)^2^+132.3695P] where P=(Fo^2^+2Fc^2^)/3'
_refine_ls_weighting_scheme calc
_refine_ls_wR_factor_gt 0.2080
_refine_ls_wR_factor_ref 0.2572
_reflns_number_gt 9183
_reflns_number_total 19336
_reflns_threshold_expression I>2\s(I)
_cod_data_source_file ic902251z_si_002.cif
_cod_data_source_block Complex3
_cod_original_cell_volume 5154.6(12)
_cod_database_code 4314617

loop_
_symmetry_equiv_pos_as_xyz
'x, y, z'
'-x, -y, -z'

loop_
_atom_site_label
_atom_site_type_symbol
_atom_site_fract_x
_atom_site_fract_y
_atom_site_fract_z
_atom_site_U_iso_or_equiv
_atom_site_adp_type
_atom_site_occupancy
_atom_site_symmetry_multiplicity
_atom_site_calc_flag
_atom_site_refinement_flags
_atom_site_disorder_assembly
_atom_site_disorder_group
Re1 Re 0.63968(5) 0.24944(5) 0.28127(5) 0.0316(2) Uani 1 1 d . . .
Re2 Re 0.72236(5) 0.26924(5) 0.16156(5) 0.0326(2) Uani 1 1 d . . .
Re3 Re 0.74756(5) 0.14721(5) 0.23445(5) 0.0341(2) Uani 1 1 d . . .
Re4 Re 0.77311(5) 0.24049(5) 0.35999(5) 0.0328(2) Uani 1 1 d . . .
Re5 Re 0.74724(5) 0.36305(5) 0.28753(5) 0.0361(2) Uani 1 1 d . . .
Re6 Re 0.85550(5) 0.26159(6) 0.24182(6) 0.0415(3) Uani 1 1 d D . .
Se1 Se 0.82660(14) 0.17171(14) 0.12217(14) 0.0467(6) Uani 1 1 d . . .
Se2 Se 0.82508(13) 0.37849(14) 0.17374(14) 0.0437(6) Uani 1 1 d . . .
Se3 Se 0.87359(14) 0.35090(14) 0.36364(15) 0.0491(6) Uani 1 1 d . . .
Se4 Se 0.67090(14) 0.33981(13) 0.40100(14) 0.0417(6) Uani 1 1 d . . .
Se5 Se 0.66907(12) 0.13295(12) 0.34922(13) 0.0347(5) Uani 1 1 d . . .
Se6 Se 0.87491(12) 0.14459(13) 0.31267(14) 0.0403(6) Uani 1 1 d . . .
Se7 Se 0.62012(12) 0.16076(12) 0.16022(13) 0.0361(5) Uani 1 1 d . . .
Se8 Se 0.62008(12) 0.36576(11) 0.20970(12) 0.0317(5) Uani 1 1 d . . .
P1 P 0.4974(4) 0.2460(5) 0.3111(5) 0.061(2) Uani 1 1 d . . .
P2 P 0.6913(3) 0.2930(3) 0.0298(4) 0.0377(14) Uani 1 1 d . . .
P3 P 0.7494(4) 0.0037(4) 0.2001(4) 0.0510(17) Uani 1 1 d . . .
P4 P 0.8038(3) 0.2150(3) 0.4902(3) 0.0366(13) Uani 1 1 d . . .
P5 P 0.7401(4) 0.5067(4) 0.3209(4) 0.0542(18) Uani 1 1 d . . .
C1 C 0.4370(14) 0.2376(18) 0.2305(14) 0.061(7) Uani 1 1 d U . .
H1A H 0.4523 0.2801 0.2006 0.073 Uiso 1 1 calc R . .
H1B H 0.4484 0.1873 0.2003 0.073 Uiso 1 1 calc R . .
C2 C 0.3495(14) 0.2407(16) 0.2402(14) 0.056(7) Uani 1 1 d U . .
H2A H 0.3361 0.2160 0.2849 0.083 Uiso 1 1 calc R . .
H2B H 0.3218 0.2126 0.1957 0.083 Uiso 1 1 calc R . .
H2C H 0.3332 0.2954 0.2463 0.083 Uiso 1 1 calc R . .
C3 C 0.464(2) 0.3410(18) 0.361(2) 0.100(11) Uani 1 1 d U . .
H3A H 0.4944 0.3834 0.3406 0.120 Uiso 1 1 calc R . .
H3B H 0.4079 0.3467 0.3459 0.120 Uiso 1 1 calc R . .
C4 C 0.471(2) 0.357(2) 0.446(2) 0.099(11) Uani 1 1 d U . .
H4A H 0.4485 0.3120 0.4676 0.149 Uiso 1 1 calc R . .
H4B H 0.4427 0.4041 0.4626 0.149 Uiso 1 1 calc R . .
H4C H 0.5274 0.3637 0.4618 0.149 Uiso 1 1 calc R . .
C5 C 0.4693(14) 0.1801(16) 0.376(2) 0.088(10) Uani 1 1 d U . .
H5A H 0.5101 0.1824 0.4178 0.106 Uiso 1 1 calc R . .
H5B H 0.4185 0.1968 0.3986 0.106 Uiso 1 1 calc R . .
C6 C 0.4594(15) 0.0912(17) 0.336(2) 0.112(13) Uani 1 1 d U . .
H6A H 0.4127 0.0868 0.3018 0.168 Uiso 1 1 calc R . .
H6B H 0.4528 0.0556 0.3747 0.168 Uiso 1 1 calc R . .
H6C H 0.5068 0.0772 0.3081 0.168 Uiso 1 1 calc R . .
C7 C 0.6744(14) 0.3954(14) 0.0190(13) 0.047(6) Uani 1 1 d U . .
H7A H 0.6226 0.4101 0.0400 0.056 Uiso 1 1 calc R . .
H7B H 0.7159 0.4280 0.0491 0.056 Uiso 1 1 calc R . .
C8 C 0.6749(15) 0.4147(14) -0.0613(13) 0.052(6) Uani 1 1 d U . .
H8A H 0.7282 0.4074 -0.0805 0.078 Uiso 1 1 calc R . .
H8B H 0.6598 0.4693 -0.0628 0.078 Uiso 1 1 calc R . .
H8C H 0.6370 0.3800 -0.0926 0.078 Uiso 1 1 calc R . .
C9 C 0.7658(14) 0.2629(13) -0.0410(13) 0.048(6) Uani 1 1 d U . .
H9A H 0.7774 0.2069 -0.0395 0.057 Uiso 1 1 calc R . .
H9B H 0.7432 0.2688 -0.0918 0.057 Uiso 1 1 calc R . .
C10 C 0.8443(15) 0.312(2) -0.0274(17) 0.085(10) Uani 1 1 d U . .
H10A H 0.8366 0.3640 -0.0437 0.127 Uiso 1 1 calc R . .
H10B H 0.8863 0.2854 -0.0561 0.127 Uiso 1 1 calc R . .
H10C H 0.8596 0.3180 0.0264 0.127 Uiso 1 1 calc R . .
C11 C 0.5996(14) 0.2459(13) -0.0129(12) 0.044(6) Uani 1 1 d U . .
H11A H 0.5580 0.2511 0.0248 0.053 Uiso 1 1 calc R . .
H11B H 0.5818 0.2742 -0.0553 0.053 Uiso 1 1 calc R . .
C12 C 0.6071(19) 0.1596(15) -0.0417(16) 0.073(9) Uani 1 1 d U . .
H12A H 0.6520 0.1531 -0.0749 0.109 Uiso 1 1 calc R . .
H12B H 0.5582 0.1405 -0.0697 0.109 Uiso 1 1 calc R . .
H12C H 0.6161 0.1296 0.0010 0.109 Uiso 1 1 calc R . .
C13 C 0.6676(19) -0.0401(15) 0.1440(15) 0.077(9) Uani 1 1 d U . .
H13A H 0.6578 -0.0096 0.1011 0.093 Uiso 1 1 calc R . .
H13B H 0.6819 -0.0937 0.1231 0.093 Uiso 1 1 calc R . .
C14 C 0.5903(17) -0.0450(15) 0.1869(16) 0.081(10) Uani 1 1 d U . .
H14A H 0.5974 -0.0801 0.2258 0.121 Uiso 1 1 calc R . .
H14B H 0.5469 -0.0652 0.1517 0.121 Uiso 1 1 calc R . .
H14C H 0.5774 0.0074 0.2106 0.121 Uiso 1 1 calc R . .
C15 C 0.7583(17) -0.0509(12) 0.2792(13) 0.052(7) Uani 1 1 d U . .
H15A H 0.8080 -0.0335 0.3079 0.063 Uiso 1 1 calc R . .
H15B H 0.7138 -0.0369 0.3123 0.063 Uiso 1 1 calc R . .
C16 C 0.7588(18) -0.1392(13) 0.2628(15) 0.066(8) Uani 1 1 d U . .
H16A H 0.7240 -0.1561 0.2186 0.099 Uiso 1 1 calc R . .
H16B H 0.7399 -0.1627 0.3063 0.099 Uiso 1 1 calc R . .
H16C H 0.8130 -0.1560 0.2528 0.099 Uiso 1 1 calc R . .
C17 C 0.8311(18) -0.0306(14) 0.1379(15) 0.065(7) Uani 1 1 d U . .
H17A H 0.8243 -0.0877 0.1233 0.078 Uiso 1 1 calc R . .
H17B H 0.8271 -0.0046 0.0915 0.078 Uiso 1 1 calc R . .
C18 C 0.9154(19) -0.013(2) 0.1758(19) 0.093(10) Uani 1 1 d U . .
H18A H 0.9235 0.0433 0.1886 0.139 Uiso 1 1 calc R . .
H18B H 0.9557 -0.0334 0.1410 0.139 Uiso 1 1 calc R . .
H18C H 0.9200 -0.0391 0.2217 0.139 Uiso 1 1 calc R . .
C19 C 0.8958(16) 0.2599(16) 0.5316(18) 0.075(9) Uani 1 1 d U . .
H19A H 0.9133 0.2319 0.5743 0.089 Uiso 1 1 calc R . .
H19B H 0.9371 0.2538 0.4936 0.089 Uiso 1 1 calc R . .
C20 C 0.889(2) 0.3482(16) 0.5600(17) 0.092(11) Uani 1 1 d U . .
H20A H 0.8700 0.3763 0.5183 0.138 Uiso 1 1 calc R . .
H20B H 0.9406 0.3697 0.5792 0.138 Uiso 1 1 calc R . .
H20C H 0.8508 0.3545 0.6003 0.138 Uiso 1 1 calc R . .
C21 C 0.8208(13) 0.1109(12) 0.4982(13) 0.044(6) Uani 1 1 d U . .
H21A H 0.7792 0.0787 0.4679 0.053 Uiso 1 1 calc R . .
H21B H 0.8727 0.0965 0.4771 0.053 Uiso 1 1 calc R . .
C22 C 0.8201(12) 0.0924(12) 0.5793(12) 0.038(5) Uani 1 1 d U . .
H22A H 0.8525 0.1317 0.6116 0.058 Uiso 1 1 calc R . .
H22B H 0.8420 0.0404 0.5824 0.058 Uiso 1 1 calc R . .
H22C H 0.7655 0.0931 0.5962 0.058 Uiso 1 1 calc R . .
C23 C 0.7288(13) 0.2443(18) 0.5587(12) 0.057(7) Uani 1 1 d U . .
H23A H 0.7492 0.2339 0.6091 0.069 Uiso 1 1 calc R . .
H23B H 0.7218 0.3015 0.5605 0.069 Uiso 1 1 calc R . .
C24 C 0.6478(14) 0.2037(15) 0.5435(14) 0.055(6) Uani 1 1 d U . .
H24A H 0.6301 0.2070 0.4913 0.082 Uiso 1 1 calc R . .
H24B H 0.6096 0.2294 0.5776 0.082 Uiso 1 1 calc R . .
H24C H 0.6518 0.1486 0.5518 0.082 Uiso 1 1 calc R . .
C25 C 0.6589(15) 0.5414(14) 0.3823(16) 0.061(7) Uani 1 1 d U . .
H25A H 0.6620 0.5149 0.4284 0.074 Uiso 1 1 calc R . .
H25B H 0.6666 0.5984 0.3975 0.074 Uiso 1 1 calc R . .
C26 C 0.5754(18) 0.526(2) 0.3445(17) 0.085(9) Uani 1 1 d U . .
H26A H 0.5752 0.5421 0.2936 0.127 Uiso 1 1 calc R . .
H26B H 0.5366 0.5569 0.3742 0.127 Uiso 1 1 calc R . .
H26C H 0.5614 0.4705 0.3416 0.127 Uiso 1 1 calc R . .
C27 C 0.7314(15) 0.5575(12) 0.2371(13) 0.048(6) Uani 1 1 d U . .
H27A H 0.7771 0.5437 0.2055 0.058 Uiso 1 1 calc R . .
H27B H 0.6827 0.5378 0.2078 0.058 Uiso 1 1 calc R . .
C28 C 0.7280(16) 0.6497(13) 0.2526(15) 0.059(7) Uani 1 1 d U . .
H28A H 0.6856 0.6643 0.2872 0.089 Uiso 1 1 calc R . .
H28B H 0.7174 0.6714 0.2051 0.089 Uiso 1 1 calc R . .
H28C H 0.7789 0.6707 0.2752 0.089 Uiso 1 1 calc R . .
C29 C 0.8243(14) 0.5514(15) 0.3738(16) 0.061(7) Uani 1 1 d U . .
H29A H 0.8123 0.6064 0.3918 0.073 Uiso 1 1 calc R . .
H29B H 0.8344 0.5237 0.4185 0.073 Uiso 1 1 calc R . .
C30 C 0.8964(15) 0.5501(16) 0.3298(15) 0.064(7) Uani 1 1 d U . .
H30A H 0.9080 0.4958 0.3108 0.097 Uiso 1 1 calc R . .
H30B H 0.9411 0.5730 0.3619 0.097 Uiso 1 1 calc R . .
H30C H 0.8880 0.5805 0.2873 0.097 Uiso 1 1 calc R . .
N N 0.9896(10) 0.2774(10) 0.2245(10) 0.079(7) Uani 1 1 d DU . .
C31 C 1.0464(13) 0.2453(15) 0.2559(17) 0.079(7) Uani 1 1 d DU . .
H31 H 1.0307 0.2075 0.2875 0.095 Uiso 1 1 calc R . .
C32 C 1.1329(13) 0.2564(13) 0.2520(14) 0.050(6) Uani 1 1 d U . .
H32A H 1.1576 0.2053 0.2419 0.075 Uiso 1 1 calc R . .
H32B H 1.1544 0.2833 0.2999 0.075 Uiso 1 1 calc R . .
H32C H 1.1443 0.2881 0.2114 0.075 Uiso 1 1 calc R . .
C33 C 1.0130(8) 0.3338(10) 0.1875(7) 0.096(8) Uani 1 1 d GDU . .
C34 C 1.0166(10) 0.3141(12) 0.1102(7) 0.102(9) Uani 1 1 d GU . .
H34 H 1.0067 0.2615 0.0886 0.122 Uiso 1 1 calc R . .
C35 C 1.0347(9) 0.3714(13) 0.0644(7) 0.134(11) Uani 1 1 d GU . .
H35 H 1.0371 0.3579 0.0116 0.161 Uiso 1 1 calc R . .
C36 C 1.0491(9) 0.4484(12) 0.0959(8) 0.147(12) Uani 1 1 d GU . .
H36 H 1.0615 0.4875 0.0646 0.177 Uiso 1 1 calc R . .
C37 C 1.0456(11) 0.4681(11) 0.1732(9) 0.129(11) Uani 1 1 d GU . .
H37 H 1.0555 0.5207 0.1947 0.154 Uiso 1 1 calc R . .
C38 C 1.0275(8) 0.4108(10) 0.2190(8) 0.111(9) Uani 1 1 d GU . .
H38 H 1.0251 0.4242 0.2718 0.133 Uiso 1 1 calc R . .
B1 B 0.8097(13) 0.8185(15) 0.5178(16) 0.038(7) Uani 1 1 d . . .
C39 C 0.8742(12) 0.8354(12) 0.4551(12) 0.035(4) Uani 1 1 d U . .
C40 C 0.8946(13) 0.7772(12) 0.3961(11) 0.036(4) Uani 1 1 d U . .
H40 H 0.8734 0.7256 0.3955 0.044 Uiso 1 1 calc R . .
C41 C 0.9445(13) 0.7932(14) 0.3394(12) 0.042(5) Uani 1 1 d U . .
H41 H 0.9571 0.7528 0.3010 0.050 Uiso 1 1 calc R . .
C42 C 0.9762(13) 0.8695(13) 0.3391(12) 0.040(5) Uani 1 1 d U . .
H42 H 1.0105 0.8810 0.3008 0.048 Uiso 1 1 calc R . .
C43 C 0.9573(13) 0.9259(14) 0.3935(12) 0.041(5) Uani 1 1 d U . .
H43 H 0.9780 0.9776 0.3935 0.050 Uiso 1 1 calc R . .
C44 C 0.9074(13) 0.9086(12) 0.4503(12) 0.037(4) Uani 1 1 d U . .
H44 H 0.8955 0.9499 0.4880 0.044 Uiso 1 1 calc R . .
C45 C 0.8249(12) 0.8726(11) 0.5974(11) 0.029(4) Uani 1 1 d U . .
C46 C 0.9002(12) 0.8965(11) 0.6252(12) 0.031(4) Uani 1 1 d U . .
H46 H 0.9439 0.8822 0.5950 0.038 Uiso 1 1 calc R . .
C47 C 0.9152(13) 0.9395(12) 0.6936(13) 0.040(4) Uani 1 1 d U . .
H47 H 0.9682 0.9536 0.7103 0.048 Uiso 1 1 calc R . .
C48 C 0.8519(14) 0.9624(12) 0.7389(13) 0.042(4) Uani 1 1 d U . .
H48 H 0.8607 0.9939 0.7858 0.050 Uiso 1 1 calc R . .
C49 C 0.7775(14) 0.9385(12) 0.7140(13) 0.042(5) Uani 1 1 d U . .
H49 H 0.7339 0.9503 0.7452 0.050 Uiso 1 1 calc R . .
C50 C 0.7649(13) 0.8978(12) 0.6449(12) 0.036(4) Uani 1 1 d U . .
H50 H 0.7116 0.8857 0.6279 0.043 Uiso 1 1 calc R . .
C51 C 0.8150(12) 0.7282(12) 0.5391(12) 0.036(4) Uani 1 1 d U . .
C52 C 0.8892(13) 0.6891(13) 0.5415(12) 0.040(5) Uani 1 1 d U . .
H52 H 0.9357 0.7148 0.5274 0.047 Uiso 1 1 calc R . .
C53 C 0.8949(15) 0.6140(14) 0.5643(14) 0.052(5) Uani 1 1 d U . .
H53 H 0.9443 0.5883 0.5622 0.063 Uiso 1 1 calc R . .
C54 C 0.8311(15) 0.5778(12) 0.5889(13) 0.048(5) Uani 1 1 d U . .
H54 H 0.8370 0.5283 0.6069 0.058 Uiso 1 1 calc R . .
C55 C 0.7595(15) 0.6104(13) 0.5887(14) 0.052(6) Uani 1 1 d U . .
H55 H 0.7146 0.5833 0.6044 0.062 Uiso 1 1 calc R . .
C56 C 0.7512(13) 0.6872(11) 0.5641(13) 0.040(5) Uani 1 1 d U . .
H56 H 0.7006 0.7105 0.5651 0.048 Uiso 1 1 calc R . .
C57 C 0.7232(13) 0.8329(13) 0.4778(13) 0.042(5) Uani 1 1 d U . .
C58 C 0.6727(14) 0.7768(16) 0.4332(15) 0.057(6) Uani 1 1 d U . .
H58 H 0.6892 0.7240 0.4276 0.069 Uiso 1 1 calc R . .
C59 C 0.6062(16) 0.7916(17) 0.3997(17) 0.070(7) Uani 1 1 d U . .
H59 H 0.5751 0.7499 0.3731 0.084 Uiso 1 1 calc R . .
C60 C 0.5801(18) 0.8687(18) 0.403(2) 0.084(8) Uani 1 1 d U . .
H60 H 0.5316 0.8795 0.3775 0.101 Uiso 1 1 calc R . .
C61 C 0.6248(15) 0.9283(16) 0.4415(17) 0.067(7) Uani 1 1 d U . .
H61 H 0.6082 0.9810 0.4438 0.081 Uiso 1 1 calc R . .
C62 C 0.6942(13) 0.9102(15) 0.4774(15) 0.052(5) Uani 1 1 d U . .
H62 H 0.7251 0.9521 0.5038 0.062 Uiso 1 1 calc R . .
B2 B 0.6887(18) 0.6909(16) -0.0044(16) 0.047(7) Uani 1 1 d . . .
C63 C 0.6851(15) 0.7819(13) -0.0290(13) 0.048(5) Uani 1 1 d U . .
C64 C 0.6135(15) 0.8226(14) -0.0308(13) 0.049(5) Uani 1 1 d U . .
H64 H 0.5671 0.7989 -0.0140 0.059 Uiso 1 1 calc R . .
C65 C 0.6079(18) 0.8937(14) -0.0551(14) 0.061(6) Uani 1 1 d U . .
H65 H 0.5581 0.9186 -0.0561 0.073 Uiso 1 1 calc R . .
C66 C 0.674(2) 0.9297(16) -0.0783(16) 0.074(7) Uani 1 1 d U . .
H66 H 0.6696 0.9805 -0.0937 0.089 Uiso 1 1 calc R . .
C67 C 0.747(2) 0.8932(17) -0.0800(17) 0.079(7) Uani 1 1 d U . .
H67 H 0.7932 0.9185 -0.0955 0.095 Uiso 1 1 calc R . .
C68 C 0.7499(17) 0.8187(15) -0.0581(15) 0.063(6) Uani 1 1 d U . .
H68 H 0.7982 0.7912 -0.0629 0.075 Uiso 1 1 calc R . .
C69 C 0.7743(14) 0.6722(14) 0.0363(14) 0.050(5) Uani 1 1 d U . .
C70 C 0.8233(17) 0.7322(17) 0.0805(16) 0.069(7) Uani 1 1 d U . .
H70 H 0.8061 0.7846 0.0815 0.083 Uiso 1 1 calc R . .
C71 C 0.8915(19) 0.721(2) 0.1206(19) 0.088(8) Uani 1 1 d U . .
H71 H 0.9227 0.7634 0.1458 0.105 Uiso 1 1 calc R . .
C72 C 0.9126(19) 0.642(2) 0.122(2) 0.090(8) Uani 1 1 d U . .
H72 H 0.9575 0.6299 0.1519 0.108 Uiso 1 1 calc R . .
C73 C 0.8697(16) 0.5814(17) 0.0811(18) 0.076(7) Uani 1 1 d U . .
H73 H 0.8869 0.5290 0.0809 0.091 Uiso 1 1 calc R . .
C74 C 0.8015(15) 0.5964(15) 0.0400(16) 0.062(6) Uani 1 1 d U . .
H74 H 0.7722 0.5535 0.0134 0.074 Uiso 1 1 calc R . .
C75 C 0.6231(13) 0.6734(13) 0.0540(13) 0.041(4) Uani 1 1 d U . .
C76 C 0.6034(13) 0.7312(14) 0.1142(13) 0.046(5) Uani 1 1 d U . .
H76 H 0.6259 0.7824 0.1158 0.055 Uiso 1 1 calc R . .
C77 C 0.5549(14) 0.7163(14) 0.1679(14) 0.047(5) Uani 1 1 d U . .
H77 H 0.5439 0.7569 0.2066 0.057 Uiso 1 1 calc R . .
C78 C 0.5200(14) 0.6428(14) 0.1687(13) 0.044(5) Uani 1 1 d U . .
H78 H 0.4845 0.6329 0.2066 0.053 Uiso 1 1 calc R . .
C79 C 0.5383(12) 0.5847(13) 0.1130(13) 0.040(4) Uani 1 1 d U . .
H79 H 0.5150 0.5339 0.1126 0.048 Uiso 1 1 calc R . .
C80 C 0.5892(13) 0.5983(13) 0.0580(12) 0.040(4) Uani 1 1 d U . .
H80 H 0.6021 0.5562 0.0216 0.048 Uiso 1 1 calc R . .
C81 C 0.6800(13) 0.6332(12) -0.0860(12) 0.036(4) Uani 1 1 d U . .
C82 C 0.6034(12) 0.6106(12) -0.1190(12) 0.036(4) Uani 1 1 d U . .
H82 H 0.5579 0.6282 -0.0929 0.043 Uiso 1 1 calc R . .
C83 C 0.5924(12) 0.5641(12) -0.1878(12) 0.036(4) Uani 1 1 d U . .
H83 H 0.5404 0.5486 -0.2066 0.044 Uiso 1 1 calc R . .
C84 C 0.6575(14) 0.5408(13) -0.2286(13) 0.044(5) Uani 1 1 d U . .
H84 H 0.6516 0.5091 -0.2757 0.052 Uiso 1 1 calc R . .
C85 C 0.7328(13) 0.5655(13) -0.1979(13) 0.043(5) Uani 1 1 d U . .
H85 H 0.7781 0.5516 -0.2260 0.051 Uiso 1 1 calc R . .
C86 C 0.7432(12) 0.6081(13) -0.1305(13) 0.040(4) Uani 1 1 d U . .
H86 H 0.7958 0.6218 -0.1121 0.048 Uiso 1 1 calc R . .
C87 C 0.7838(12) 0.1761(9) 0.7613(6) 0.087(8) Uani 1 1 d GU . .
H87 H 0.8043 0.1251 0.7624 0.104 Uiso 1 1 calc R . .
C88 C 0.8353(11) 0.2407(11) 0.7666(6) 0.093(8) Uani 1 1 d GU . .
H88 H 0.8910 0.2340 0.7713 0.112 Uiso 1 1 calc R . .
C89 C 0.8054(13) 0.3153(10) 0.7650(6) 0.113(9) Uani 1 1 d GU . .
H89 H 0.8405 0.3595 0.7686 0.135 Uiso 1 1 calc R . .
C90 C 0.7239(13) 0.3253(9) 0.7581(7) 0.118(10) Uani 1 1 d GU . .
H90 H 0.7035 0.3763 0.7570 0.141 Uiso 1 1 calc R . .
C91 C 0.6725(11) 0.2606(11) 0.7527(7) 0.110(9) Uani 1 1 d GU . .
H91 H 0.6168 0.2674 0.7480 0.132 Uiso 1 1 calc R . .
C92 C 0.7024(11) 0.1860(10) 0.7543(6) 0.095(8) Uani 1 1 d GU . .
C93 C 0.6440(14) 0.1317(12) 0.7463(7) 0.163(16) Uani 1 1 d GU . .
H93A H 0.6363 0.1114 0.6931 0.244 Uiso 1 1 calc R . .
H93B H 0.5948 0.1553 0.7647 0.244 Uiso 1 1 calc R . .
H93C H 0.6580 0.0888 0.7754 0.244 Uiso 1 1 calc R . .

loop_
_atom_site_aniso_label
_atom_site_aniso_U_11
_atom_site_aniso_U_22
_atom_site_aniso_U_33
_atom_site_aniso_U_23
_atom_site_aniso_U_13
_atom_site_aniso_U_12
Re1 0.0163(4) 0.0282(4) 0.0523(6) 0.0135(4) 0.0010(4) 0.0026(3)
Re2 0.0186(4) 0.0287(4) 0.0534(6) 0.0158(4) 0.0027(4) 0.0048(3)
Re3 0.0262(5) 0.0280(4) 0.0505(6) 0.0145(4) 0.0024(4) 0.0061(3)
Re4 0.0171(4) 0.0282(4) 0.0553(6) 0.0156(4) -0.0020(4) 0.0005(3)
Re5 0.0255(5) 0.0273(4) 0.0578(6) 0.0175(4) -0.0071(4) -0.0043(3)
Re6 0.0172(4) 0.0449(5) 0.0677(7) 0.0285(5) 0.0018(4) 0.0035(4)
Se1 0.0367(13) 0.0506(14) 0.0595(16) 0.0265(12) 0.0146(11) 0.0229(11)
Se2 0.0239(11) 0.0457(13) 0.0668(17) 0.0314(12) -0.0037(11) -0.0056(10)
Se3 0.0319(13) 0.0446(14) 0.0748(18) 0.0300(13) -0.0128(12) -0.0112(11)
Se4 0.0383(13) 0.0328(12) 0.0561(15) 0.0140(11) -0.0026(11) 0.0089(10)
Se5 0.0229(11) 0.0298(11) 0.0531(14) 0.0128(10) -0.0013(9) -0.0032(8)
Se6 0.0208(11) 0.0424(13) 0.0619(16) 0.0217(11) 0.0028(10) 0.0100(9)
Se7 0.0288(11) 0.0282(11) 0.0525(14) 0.0125(10) -0.0052(10) -0.0008(9)
Se8 0.0244(11) 0.0264(10) 0.0458(13) 0.0116(9) -0.0014(9) 0.0023(8)
P1 0.031(3) 0.073(5) 0.085(6) 0.037(4) -0.008(3) 0.002(3)
P2 0.027(3) 0.027(3) 0.061(4) 0.014(3) -0.003(3) 0.009(2)
P3 0.074(5) 0.032(3) 0.049(4) 0.014(3) -0.006(3) 0.009(3)
P4 0.027(3) 0.029(3) 0.053(4) 0.007(3) -0.007(3) 0.001(2)
P5 0.057(4) 0.037(3) 0.070(5) 0.021(3) -0.022(4) -0.011(3)
C1 0.036(11) 0.10(2) 0.054(16) 0.031(15) -0.002(12) 0.016(14)
C2 0.037(11) 0.079(18) 0.057(16) 0.030(14) 0.016(12) 0.016(13)
C3 0.11(3) 0.056(19) 0.13(2) -0.01(2) 0.03(2) 0.003(19)
C4 0.07(2) 0.12(3) 0.12(2) 0.06(2) 0.03(2) 0.01(2)
C5 0.022(12) 0.066(15) 0.19(3) 0.086(18) 0.006(16) 0.002(12)
C6 0.019(13) 0.064(15) 0.26(4) 0.07(2) -0.030(19) 0.013(13)
C7 0.036(13) 0.051(14) 0.054(13) 0.015(12) -0.014(11) 0.002(11)
C8 0.052(15) 0.041(13) 0.064(14) 0.017(12) -0.019(12) 0.012(12)
C9 0.056(13) 0.036(12) 0.058(15) 0.034(11) -0.006(12) 0.018(10)
C10 0.035(14) 0.14(3) 0.08(2) 0.03(2) -0.007(14) 0.008(14)
C11 0.057(15) 0.053(12) 0.022(12) 0.007(10) -0.010(10) -0.001(12)
C12 0.11(2) 0.043(13) 0.066(19) -0.003(13) 0.013(17) -0.024(15)
C13 0.13(2) 0.045(15) 0.057(17) 0.016(13) -0.055(15) -0.050(17)
C14 0.090(19) 0.051(15) 0.10(2) 0.046(15) -0.076(15) -0.055(15)
C15 0.078(18) 0.028(10) 0.047(15) -0.004(11) -0.024(13) 0.006(12)
C16 0.10(2) 0.025(10) 0.071(18) 0.017(12) -0.031(16) 0.011(13)
C17 0.11(2) 0.033(13) 0.055(17) -0.002(12) -0.002(15) 0.007(14)
C18 0.076(19) 0.10(2) 0.12(3) 0.07(2) 0.002(16) 0.013(18)
C19 0.045(16) 0.070(15) 0.11(2) 0.048(16) -0.046(15) -0.014(14)
C20 0.12(3) 0.061(14) 0.10(2) 0.042(16) -0.06(2) -0.058(17)
C21 0.032(12) 0.036(12) 0.072(14) 0.035(12) 0.000(11) 0.020(10)
C22 0.034(12) 0.036(12) 0.043(11) -0.006(10) -0.002(10) 0.000(10)
C23 0.037(12) 0.11(2) 0.030(13) 0.012(13) -0.012(10) 0.019(12)
C24 0.042(12) 0.058(15) 0.064(17) 0.004(13) -0.009(12) 0.023(11)
C25 0.065(15) 0.031(12) 0.09(2) 0.004(13) 0.032(13) -0.001(12)
C26 0.077(17) 0.10(3) 0.08(2) 0.030(19) 0.013(15) 0.014(19)
C27 0.056(15) 0.032(10) 0.060(16) 0.030(11) -0.019(12) -0.028(11)
C28 0.070(18) 0.035(11) 0.074(18) 0.016(12) -0.021(14) 0.012(12)
C29 0.043(13) 0.047(14) 0.09(2) 0.023(14) -0.031(12) 0.002(12)
C30 0.047(14) 0.067(17) 0.079(19) 0.017(15) -0.031(12) 0.011(14)
N 0.008(7) 0.079(12) 0.168(18) 0.098(13) -0.022(9) -0.012(8)
C31 0.018(8) 0.075(13) 0.162(19) 0.088(13) -0.017(10) -0.001(9)
C32 0.034(9) 0.047(13) 0.078(17) 0.041(13) 0.002(12) 0.013(10)
C33 0.040(15) 0.111(16) 0.127(18) -0.023(16) 0.008(16) 0.001(15)
C34 0.056(16) 0.14(2) 0.118(19) 0.017(15) 0.046(17) 0.004(17)
C35 0.08(2) 0.14(2) 0.19(2) 0.041(17) 0.04(2) -0.01(2)
C36 0.10(2) 0.14(2) 0.20(3) 0.04(2) 0.02(3) -0.01(2)
C37 0.067(19) 0.123(19) 0.20(3) 0.038(18) 0.01(2) 0.021(18)
C38 0.059(17) 0.087(18) 0.18(2) 0.001(15) 0.011(19) -0.021(16)
B1 0.014(11) 0.040(14) 0.069(19) 0.039(13) 0.016(11) 0.004(10)
C39 0.033(11) 0.039(9) 0.034(10) 0.006(8) 0.008(8) -0.001(8)
C40 0.053(12) 0.025(8) 0.035(10) 0.020(7) 0.005(8) 0.015(8)
C41 0.046(12) 0.052(9) 0.027(10) -0.003(9) 0.001(8) 0.012(9)
C42 0.040(12) 0.057(10) 0.029(10) 0.025(8) 0.005(8) 0.010(9)
C43 0.044(12) 0.044(10) 0.038(11) 0.015(8) 0.003(9) -0.008(9)
C44 0.040(11) 0.033(8) 0.039(11) 0.008(8) 0.008(8) 0.001(8)
C45 0.034(9) 0.022(9) 0.035(10) 0.017(7) 0.002(7) 0.012(7)
C46 0.033(8) 0.021(9) 0.045(10) 0.021(7) 0.005(8) -0.004(8)
C47 0.034(9) 0.035(11) 0.051(11) 0.012(8) -0.005(8) -0.002(9)
C48 0.055(10) 0.032(11) 0.043(11) 0.022(8) 0.003(8) 0.002(9)
C49 0.044(9) 0.036(11) 0.049(10) 0.012(8) 0.021(9) 0.005(9)
C50 0.038(9) 0.034(11) 0.040(10) 0.019(8) 0.013(7) 0.005(8)
C51 0.028(9) 0.030(9) 0.050(12) 0.010(9) 0.003(9) -0.007(7)
C52 0.035(9) 0.040(10) 0.046(12) 0.011(9) 0.011(9) 0.002(8)
C53 0.055(11) 0.052(12) 0.056(14) 0.028(11) 0.009(11) 0.023(10)
C54 0.068(12) 0.023(10) 0.056(14) 0.009(9) 0.014(11) 0.011(8)
C55 0.060(11) 0.035(10) 0.066(14) 0.025(10) 0.021(12) -0.002(9)
C56 0.035(9) 0.024(9) 0.064(14) 0.014(9) 0.014(10) -0.003(7)
C57 0.031(10) 0.047(11) 0.048(13) 0.013(10) 0.006(8) -0.006(8)
C58 0.032(11) 0.067(11) 0.072(16) 0.010(12) -0.009(10) -0.006(9)
C59 0.052(13) 0.065(11) 0.090(18) 0.014(14) -0.030(12) -0.008(11)
C60 0.052(15) 0.074(13) 0.13(2) 0.020(16) -0.028(13) -0.002(11)
C61 0.040(12) 0.054(11) 0.112(19) 0.034(13) -0.012(12) -0.006(10)
C62 0.030(10) 0.059(10) 0.070(15) 0.016(11) 0.005(9) 0.005(9)
B2 0.057(19) 0.041(15) 0.043(17) 0.006(13) 0.002(13) -0.019(14)
C63 0.058(12) 0.036(11) 0.048(13) 0.003(10) -0.001(11) -0.005(8)
C64 0.055(11) 0.050(11) 0.045(13) 0.016(10) -0.009(11) -0.005(9)
C65 0.080(13) 0.043(11) 0.058(15) 0.014(11) -0.030(12) -0.007(10)
C66 0.106(17) 0.041(13) 0.080(17) 0.038(12) -0.011(15) -0.005(10)
C67 0.095(15) 0.056(13) 0.090(18) 0.028(13) 0.009(16) -0.014(12)
C68 0.065(12) 0.050(12) 0.077(16) 0.019(12) 0.015(13) 0.002(10)
C69 0.039(12) 0.051(11) 0.066(15) 0.031(11) -0.003(9) 0.001(9)
C70 0.064(15) 0.059(11) 0.082(18) 0.010(13) -0.013(12) 0.001(11)
C71 0.076(17) 0.078(12) 0.11(2) 0.017(16) -0.036(14) -0.016(14)
C72 0.061(16) 0.087(15) 0.12(2) 0.034(16) -0.033(14) -0.006(13)
C73 0.048(14) 0.061(12) 0.13(2) 0.054(13) -0.022(12) -0.009(11)
C74 0.048(13) 0.048(10) 0.097(17) 0.049(11) -0.015(11) -0.007(10)
C75 0.032(11) 0.047(10) 0.048(11) 0.026(8) -0.010(8) -0.008(9)
C76 0.037(12) 0.046(10) 0.054(13) 0.013(8) -0.014(9) -0.025(9)
C77 0.051(13) 0.042(9) 0.051(12) 0.018(9) -0.002(9) 0.001(9)
C78 0.044(12) 0.052(11) 0.040(11) 0.023(8) 0.007(9) -0.003(9)
C79 0.032(11) 0.040(9) 0.052(12) 0.022(8) 0.002(8) 0.001(9)
C80 0.047(12) 0.041(9) 0.035(11) 0.018(8) 0.001(8) -0.003(9)
C81 0.036(9) 0.027(10) 0.046(11) 0.013(8) 0.000(7) -0.012(8)
C82 0.032(8) 0.037(11) 0.041(10) 0.013(8) 0.002(8) 0.005(8)
C83 0.025(8) 0.033(10) 0.052(11) 0.008(8) -0.004(8) 0.005(8)
C84 0.044(10) 0.044(12) 0.044(11) 0.005(9) 0.009(8) 0.003(9)
C85 0.032(8) 0.041(12) 0.061(11) 0.021(9) 0.018(9) 0.003(9)
C86 0.024(8) 0.044(12) 0.058(11) 0.027(8) 0.002(8) -0.007(8)
C87 0.148(19) 0.066(13) 0.044(14) -0.023(13) 0.051(16) 0.023(13)
C88 0.139(19) 0.097(16) 0.045(15) 0.003(16) 0.030(16) 0.010(13)
C89 0.20(2) 0.078(13) 0.063(17) 0.003(17) 0.01(2) -0.002(17)
C90 0.21(3) 0.073(14) 0.072(18) -0.009(17) 0.03(2) 0.046(16)
C91 0.15(2) 0.116(16) 0.058(17) -0.015(18) 0.041(18) 0.043(14)
C92 0.144(18) 0.085(14) 0.056(16) -0.010(15) 0.045(18) 0.000(13)
C93 0.19(3) 0.16(2) 0.13(3) 0.01(3) 0.01(3) -0.06(3)

loop_
_atom_type_symbol
_atom_type_description
_atom_type_scat_dispersion_real
_atom_type_scat_dispersion_imag
_atom_type_scat_source
C C 0.0033 0.0016 'International Tables Vol C Tables 4.2.6.8 and 6.1.1.4'
H H 0.0000 0.0000 'International Tables Vol C Tables 4.2.6.8 and 6.1.1.4'
B B 0.0013 0.0007 'International Tables Vol C Tables 4.2.6.8 and 6.1.1.4'
N N 0.0061 0.0033 'International Tables Vol C Tables 4.2.6.8 and 6.1.1.4'
P P 0.1023 0.0942 'International Tables Vol C Tables 4.2.6.8 and 6.1.1.4'
Se Se -0.0929 2.2259 'International Tables Vol C Tables 4.2.6.8 and 6.1.1.4'
Re Re -1.0185 7.2310 'International Tables Vol C Tables 4.2.6.8 and 6.1.1.4'

loop_
_geom_angle_atom_site_label_1
_geom_angle_atom_site_label_2
_geom_angle_atom_site_label_3
_geom_angle
_geom_angle_site_symmetry_1
_geom_angle_site_symmetry_3
_geom_angle_publ_flag
Re2 Re1 Re3 59.58(3) . . ?
Re2 Re1 Re4 89.47(4) . . ?
Re2 Re1 Re5 59.72(3) . . ?
Re2 Re1 Se4 117.93(7) . . ?
Re2 Re1 Se5 118.02(6) . . ?
Re2 Re1 Se7 58.25(6) . . ?
Re2 Re1 Se8 58.27(5) . . ?
Re2 Re1 P1 136.27(18) . . ?
Re3 Re1 Re4 59.63(3) . . ?
Re3 Re1 Re5 89.73(4) . . ?
Re3 Re1 Se4 117.99(6) . . ?
Re3 Re1 Se5 58.46(6) . . ?
Re3 Re1 Se7 58.38(5) . . ?
Re3 Re1 Se8 117.84(6) . . ?
Re3 Re1 P1 137.00(19) . . ?
Re4 Re1 Re5 60.16(3) . . ?
Re4 Re1 Se4 58.39(6) . . ?
Re4 Re1 Se5 58.46(5) . . ?
Re4 Re1 Se7 117.99(6) . . ?
Re4 Re1 Se8 118.65(6) . . ?
Re4 Re1 P1 134.21(18) . . ?
Re5 Re1 Se4 58.24(6) . . ?
Re5 Re1 Se5 118.61(6) . . ?
Re5 Re1 Se7 117.96(6) . . ?
Re5 Re1 Se8 58.52(5) . . ?
Re5 Re1 P1 133.26(19) . . ?
Se4 Re1 Se5 90.14(8) . . ?
Se4 Re1 Se7 175.45(8) . . ?
Se4 Re1 Se8 90.41(8) . . ?
Se4 Re1 P1 90.4(2) . . ?
Se5 Re1 Se7 89.86(8) . . ?
Se5 Re1 Se8 175.91(8) . . ?
Se5 Re1 P1 92.54(17) . . ?
Se7 Re1 Se8 89.27(8) . . ?
Se7 Re1 P1 94.1(2) . . ?
Se8 Re1 P1 91.51(17) . . ?
Re1 Re2 Re3 60.05(3) . . ?
Re1 Re2 Re5 59.74(3) . . ?
Re1 Re2 Re6 90.06(4) . . ?
Re1 Re2 Se1 118.76(6) . . ?
Re1 Re2 Se2 117.86(7) . . ?
Re1 Re2 Se7 58.00(6) . . ?
Re1 Re2 Se8 58.22(5) . . ?
Re1 Re2 P2 136.06(13) . . ?
Re3 Re2 Re5 90.02(4) . . ?
Re3 Re2 Re6 60.27(3) . . ?
Re3 Re2 Se1 58.73(6) . . ?
Re3 Re2 Se2 118.78(6) . . ?
Re3 Re2 Se7 58.47(5) . . ?
Re3 Re2 Se8 118.27(6) . . ?
Re3 Re2 P2 136.90(13) . . ?
Re5 Re2 Re6 60.04(4) . . ?
Re5 Re2 Se1 118.48(7) . . ?
Re5 Re2 Se2 58.12(6) . . ?
Re5 Re2 Se7 117.73(7) . . ?
Re5 Re2 Se8 58.51(6) . . ?
Re5 Re2 P2 133.07(13) . . ?
Re6 Re2 Se1 58.46(7) . . ?
Re6 Re2 Se2 58.54(6) . . ?
Re6 Re2 Se7 118.71(6) . . ?
Re6 Re2 Se8 118.54(7) . . ?
Re6 Re2 P2 133.80(14) . . ?
Se1 Re2 Se2 90.30(9) . . ?
Se1 Re2 Se7 90.77(8) . . ?
Se1 Re2 Se8 176.32(9) . . ?
Se1 Re2 P2 92.41(14) . . ?
Se2 Re2 Se7 175.61(9) . . ?
Se2 Re2 Se8 89.57(8) . . ?
Se2 Re2 P2 89.89(15) . . ?
Se7 Re2 Se8 89.09(7) . . ?
Se7 Re2 P2 94.33(15) . . ?
Se8 Re2 P2 91.27(13) . . ?
Re1 Re3 Re2 60.37(3) . . ?
Re1 Re3 Re4 59.90(3) . . ?
Re1 Re3 Re6 90.07(4) . . ?
Re1 Re3 Se1 118.69(6) . . ?
Re1 Re3 Se5 58.13(5) . . ?
Re1 Re3 Se6 118.07(7) . . ?
Re1 Re3 Se7 58.10(6) . . ?
Re1 Re3 P3 135.52(18) . . ?
Re2 Re3 Re4 90.09(4) . . ?
Re2 Re3 Re6 59.95(3) . . ?
Re2 Re3 Se1 58.34(5) . . ?
Re2 Re3 Se5 118.49(6) . . ?
Re2 Re3 Se6 118.27(6) . . ?
Re2 Re3 Se7 58.45(5) . . ?
Re2 Re3 P3 135.53(16) . . ?
Re4 Re3 Re6 59.96(4) . . ?
Re4 Re3 Se1 118.18(8) . . ?
Re4 Re3 Se5 58.45(6) . . ?
Re4 Re3 Se6 58.19(6) . . ?
Re4 Re3 Se7 117.99(6) . . ?
Re4 Re3 P3 134.37(16) . . ?
Re6 Re3 Se1 58.23(7) . . ?
Re6 Re3 Se5 118.40(7) . . ?
Re6 Re3 Se6 58.33(6) . . ?
Re6 Re3 Se7 118.37(6) . . ?
Re6 Re3 P3 134.40(18) . . ?
Se1 Re3 Se5 175.99(8) . . ?
Se1 Re3 Se6 89.79(8) . . ?
Se1 Re3 Se7 90.51(8) . . ?
Se1 Re3 P3 92.03(18) . . ?
Se5 Re3 Se6 89.89(8) . . ?
Se5 Re3 Se7 89.50(8) . . ?
Se5 Re3 P3 91.97(17) . . ?
Se6 Re3 Se7 175.61(8) . . ?
Se6 Re3 P3 91.25(17) . . ?
Se7 Re3 P3 93.11(17) . . ?
Re1 Re4 Re3 60.48(3) . . ?
Re1 Re4 Re5 59.97(3) . . ?
Re1 Re4 Re6 90.68(4) . . ?
Re1 Re4 Se3 118.31(6) . . ?
Re1 Re4 Se4 58.82(6) . . ?
Re1 Re4 Se5 58.42(5) . . ?
Re1 Re4 Se6 119.46(7) . . ?
Re1 Re4 P4 133.28(14) . . ?
Re3 Re4 Re5 90.11(4) . . ?
Re3 Re4 Re6 60.45(4) . . ?
Re3 Re4 Se3 119.06(8) . . ?
Re3 Re4 Se4 119.27(7) . . ?
Re3 Re4 Se5 58.75(6) . . ?
Re3 Re4 Se6 58.99(6) . . ?
Re3 Re4 P4 132.40(13) . . ?
Re5 Re4 Re6 60.02(3) . . ?
Re5 Re4 Se3 58.34(6) . . ?
Re5 Re4 Se4 58.31(6) . . ?
Re5 Re4 Se5 118.38(6) . . ?
Re5 Re4 Se6 118.76(7) . . ?
Re5 Re4 P4 137.46(14) . . ?
Re6 Re4 Se3 58.63(7) . . ?
Re6 Re4 Se4 118.33(7) . . ?
Re6 Re4 Se5 119.18(7) . . ?
Re6 Re4 Se6 58.75(6) . . ?
Re6 Re4 P4 135.96(14) . . ?
Se3 Re4 Se4 88.60(9) . . ?
Se3 Re4 Se5 176.52(9) . . ?
Se3 Re4 Se6 90.29(8) . . ?
Se3 Re4 P4 94.35(15) . . ?
Se4 Re4 Se5 90.38(8) . . ?
Se4 Re4 Se6 176.97(9) . . ?
Se4 Re4 P4 92.34(14) . . ?
Se5 Re4 Se6 90.56(8) . . ?
Se5 Re4 P4 89.02(14) . . ?
Se6 Re4 P4 90.56(14) . . ?
Re1 Re5 Re2 60.54(3) . . ?
Re1 Re5 Re4 59.87(3) . . ?
Re1 Re5 Re6 90.55(4) . . ?
Re1 Re5 Se2 119.19(7) . . ?
Re1 Re5 Se3 118.29(6) . . ?
Re1 Re5 Se4 58.84(6) . . ?
Re1 Re5 Se8 58.52(5) . . ?
Re1 Re5 P5 132.27(18) . . ?
Re2 Re5 Re4 89.78(4) . . ?
Re2 Re5 Re6 60.08(4) . . ?
Re2 Re5 Se2 58.66(6) . . ?
Re2 Re5 Se3 118.67(7) . . ?
Re2 Re5 Se4 119.35(7) . . ?
Re2 Re5 Se8 58.56(5) . . ?
Re2 Re5 P5 133.65(16) . . ?
Re4 Re5 Re6 59.90(3) . . ?
Re4 Re5 Se2 118.60(6) . . ?
Re4 Re5 Se3 58.42(6) . . ?
Re4 Re5 Se4 58.47(5) . . ?
Re4 Re5 Se8 118.36(6) . . ?
Re4 Re5 P5 136.48(17) . . ?
Re6 Re5 Se2 58.72(6) . . ?
Re6 Re5 Se3 58.61(7) . . ?
Re6 Re5 Se4 118.37(6) . . ?
Re6 Re5 Se8 118.63(7) . . ?
Re6 Re5 P5 137.17(18) . . ?
Se2 Re5 Se3 90.35(8) . . ?
Se2 Re5 Se4 176.89(8) . . ?
Se2 Re5 Se8 89.93(8) . . ?
Se2 Re5 P5 92.27(19) . . ?
Se3 Re5 Se4 88.74(8) . . ?
Se3 Re5 Se8 176.32(8) . . ?
Se3 Re5 P5 94.38(17) . . ?
Se4 Re5 Se8 90.78(8) . . ?
Se4 Re5 P5 90.76(19) . . ?
Se8 Re5 P5 89.28(16) . . ?
Re2 Re6 Re3 59.78(3) . . ?
Re2 Re6 Re4 89.78(4) . . ?
Re2 Re6 Re5 59.89(3) . . ?
Re2 Re6 Se1 58.37(6) . . ?
Re2 Re6 Se2 58.38(6) . . ?
Re2 Re6 Se3 118.15(7) . . ?
Re2 Re6 Se6 118.25(7) . . ?
Re2 Re6 N 136.9(5) . . ?
Re3 Re6 Re4 59.59(3) . . ?
Re3 Re6 Re5 89.65(4) . . ?
Re3 Re6 Se1 58.52(6) . . ?
Re3 Re6 Se2 118.13(7) . . ?
Re3 Re6 Se3 117.95(7) . . ?
Re3 Re6 Se6 58.48(6) . . ?
Re3 Re6 N 138.9(4) . . ?
Re4 Re6 Re5 60.08(3) . . ?
Re4 Re6 Se1 118.10(7) . . ?
Re4 Re6 Se2 118.09(7) . . ?
Re4 Re6 Se3 58.38(6) . . ?
Re4 Re6 Se6 58.10(6) . . ?
Re4 Re6 N 133.1(5) . . ?
Re5 Re6 Se1 118.24(6) . . ?
Re5 Re6 Se2 58.02(6) . . ?
Re5 Re6 Se3 58.29(6) . . ?
Re5 Re6 Se6 118.17(6) . . ?
Re5 Re6 N 131.4(4) . . ?
Se1 Re6 Se2 90.15(9) . . ?
Se1 Re6 Se3 175.72(8) . . ?
Se1 Re6 Se6 90.07(8) . . ?
Se1 Re6 N 96.0(4) . . ?
Se2 Re6 Se3 89.72(9) . . ?
Se2 Re6 Se6 175.59(8) . . ?
Se2 Re6 N 91.1(5) . . ?
Se3 Re6 Se6 89.74(8) . . ?
Se3 Re6 N 88.3(4) . . ?
Se6 Re6 N 93.3(5) . . ?
Re2 Se1 Re3 62.94(6) . . ?
Re2 Se1 Re6 63.17(7) . . ?
Re3 Se1 Re6 63.25(7) . . ?
Re2 Se2 Re5 63.21(6) . . ?
Re2 Se2 Re6 63.09(6) . . ?
Re5 Se2 Re6 63.26(6) . . ?
Re4 Se3 Re5 63.24(6) . . ?
Re4 Se3 Re6 62.98(7) . . ?
Re5 Se3 Re6 63.10(7) . . ?
Re1 Se4 Re4 62.79(6) . . ?
Re1 Se4 Re5 62.92(7) . . ?
Re4 Se4 Re5 63.21(6) . . ?
Re1 Se5 Re3 63.41(6) . . ?
Re1 Se5 Re4 63.12(6) . . ?
Re3 Se5 Re4 62.80(6) . . ?
Re3 Se6 Re4 62.82(6) . . ?
Re3 Se6 Re6 63.19(6) . . ?
Re4 Se6 Re6 63.15(6) . . ?
Re1 Se7 Re2 63.76(6) . . ?
Re1 Se7 Re3 63.52(6) . . ?
Re2 Se7 Re3 63.08(6) . . ?
Re1 Se8 Re2 63.50(5) . . ?
Re1 Se8 Re5 62.96(5) . . ?
Re2 Se8 Re5 62.93(6) . . ?
Re1 P1 C1 111.4(9) . . ?
Re1 P1 C3 112.6(12) . . ?
Re1 P1 C5 116.4(8) . . ?
C1 P1 C3 101.2(16) . . ?
C1 P1 C5 113.3(15) . . ?
C3 P1 C5 100.5(16) . . ?
Re2 P2 C7 113.6(8) . . ?
Re2 P2 C9 117.3(7) . . ?
Re2 P2 C11 115.5(7) . . ?
C7 P2 C9 104.0(10) . . ?
C7 P2 C11 101.6(10) . . ?
C9 P2 C11 102.8(11) . . ?
Re3 P3 C13 117.0(10) . . ?
Re3 P3 C15 114.0(7) . . ?
Re3 P3 C17 114.5(9) . . ?
C13 P3 C15 105.5(12) . . ?
C13 P3 C17 98.8(14) . . ?
C15 P3 C17 105.3(12) . . ?
Re4 P4 C19 114.9(10) . . ?
Re4 P4 C21 112.8(8) . . ?
Re4 P4 C23 116.1(7) . . ?
C19 P4 C21 101.4(11) . . ?
C19 P4 C23 104.9(14) . . ?
C21 P4 C23 105.4(12) . . ?
Re5 P5 C25 116.3(8) . . ?
Re5 P5 C27 111.5(8) . . ?
Re5 P5 C29 115.0(9) . . ?
C25 P5 C27 106.8(13) . . ?
C25 P5 C29 100.8(13) . . ?
C27 P5 C29 105.3(12) . . ?
P1 C1 C2 117.2(19) . . ?
P1 C3 C4 120(3) . . ?
P1 C5 C6 112(3) . . ?
P2 C7 C8 114.7(17) . . ?
P2 C9 C10 112.5(18) . . ?
P2 C11 C12 114.3(19) . . ?
P3 C13 C14 114.0(19) . . ?
P3 C15 C16 117.1(17) . . ?
P3 C17 C18 113(2) . . ?
P4 C19 C20 113.4(19) . . ?
P4 C21 C22 112.4(16) . . ?
P4 C23 C24 115.6(18) . . ?
P5 C25 C26 114(2) . . ?
P5 C27 C28 115.2(17) . . ?
P5 C29 C30 113(2) . . ?
Re6 N C31 127.8(17) . . ?
Re6 N C33 118.6(12) . . ?
C31 N C33 112.8(19) . . ?
N C31 C32 131(2) . . ?
N C33 C34 115.1(9) . . ?
N C33 C38 124.6(9) . . ?
C34 C33 C38 120.0 . . ?
C33 C34 C35 120.0 . . ?
C34 C35 C36 120.0 . . ?
C35 C36 C37 120.0 . . ?
C36 C37 C38 120.0 . . ?
C33 C38 C37 120.0 . . ?
C39 B1 C45 113.2(18) . . ?
C39 B1 C51 111.4(17) . . ?
C39 B1 C57 104.8(18) . . ?
C45 B1 C51 104.4(17) . . ?
C45 B1 C57 112.6(17) . . ?
C51 B1 C57 110.6(18) . . ?
B1 C39 C40 122.3(19) . . ?
B1 C39 C44 123.2(19) . . ?
C40 C39 C44 114.1(18) . . ?
C39 C40 C41 122(2) . . ?
C40 C41 C42 120(2) . . ?
C41 C42 C43 119(2) . . ?
C42 C43 C44 120(2) . . ?
C39 C44 C43 124(2) . . ?
B1 C45 C46 122.3(17) . . ?
B1 C45 C50 123.9(19) . . ?
C46 C45 C50 114(2) . . ?
C45 C46 C47 124(2) . . ?
C46 C47 C48 119(2) . . ?
C47 C48 C49 118(2) . . ?
C48 C49 C50 120(2) . . ?
C45 C50 C49 124(2) . . ?
B1 C51 C52 121.4(17) . . ?
B1 C51 C56 123.6(18) . . ?
C52 C51 C56 114.6(19) . . ?
C51 C52 C53 122(2) . . ?
C52 C53 C54 121(2) . . ?
C53 C54 C55 121(2) . . ?
C54 C55 C56 119(2) . . ?
C51 C56 C55 122(2) . . ?
B1 C57 C58 128(2) . . ?
B1 C57 C62 121(2) . . ?
C58 C57 C62 111(2) . . ?
C57 C58 C59 126(3) . . ?
C58 C59 C60 120(3) . . ?
C59 C60 C61 120(3) . . ?
C60 C61 C62 118(3) . . ?
C57 C62 C61 125(3) . . ?
C63 B2 C69 113(2) . . ?
C63 B2 C75 113(2) . . ?
C63 B2 C81 104.1(18) . . ?
C69 B2 C75 105(2) . . ?
C69 B2 C81 107(2) . . ?
C75 B2 C81 113.8(19) . . ?
B2 C63 C64 122(2) . . ?
B2 C63 C68 123(2) . . ?
C64 C63 C68 115(2) . . ?
C63 C64 C65 123(3) . . ?
C64 C65 C66 120(3) . . ?
C65 C66 C67 121(3) . . ?
C66 C67 C68 117(3) . . ?
C63 C68 C67 123(3) . . ?
B2 C69 C70 123(2) . . ?
B2 C69 C74 123(2) . . ?
C70 C69 C74 113(2) . . ?
C69 C70 C71 127(3) . . ?
C70 C71 C72 115(3) . . ?
C71 C72 C73 122(3) . . ?
C72 C73 C74 121(3) . . ?
C69 C74 C73 123(3) . . ?
B2 C75 C76 121(2) . . ?
B2 C75 C80 124(2) . . ?
C76 C75 C80 114(2) . . ?
C75 C76 C77 123(2) . . ?
C76 C77 C78 121(2) . . ?
C77 C78 C79 118(2) . . ?
C78 C79 C80 121(2) . . ?
C75 C80 C79 122(2) . . ?
B2 C81 C82 120(2) . . ?
B2 C81 C86 125(2) . . ?
C82 C81 C86 114(2) . . ?
C81 C82 C83 123(2) . . ?
C82 C83 C84 120(2) . . ?
C83 C84 C85 118(2) . . ?
C84 C85 C86 123(2) . . ?
C81 C86 C85 123(2) . . ?
C88 C87 C92 120.0 . . ?
C87 C88 C89 120.0 . . ?
C88 C89 C90 120.0 . . ?
C89 C90 C91 120.0 . . ?
C90 C91 C92 120.0 . . ?
C87 C92 C91 120.0 . . ?
C87 C92 C93 129.0 . . ?
C91 C92 C93 111.0 . . ?

loop_
_geom_bond_atom_site_label_1
_geom_bond_atom_site_label_2
_geom_bond_distance
_geom_bond_site_symmetry_2
_geom_bond_publ_flag
Re1 Re2 2.6522(13) . ?
Re1 Re3 2.6437(12) . ?
Re1 Re4 2.6285(12) . ?
Re1 Re5 2.6312(12) . ?
Re1 Se4 2.529(3) . ?
Re1 Se5 2.511(2) . ?
Re1 Se7 2.508(2) . ?
Re1 Se8 2.519(2) . ?
Re1 P1 2.480(7) . ?
Re2 Re3 2.6310(12) . ?
Re2 Re5 2.6306(14) . ?
Re2 Re6 2.6356(13) . ?
Re2 Se1 2.515(2) . ?
Re2 Se2 2.517(2) . ?
Re2 Se7 2.514(2) . ?
Re2 Se8 2.521(2) . ?
Re2 P2 2.481(6) . ?
Re3 Re4 2.6212(14) . ?
Re3 Re6 2.6440(14) . ?
Re3 Se1 2.525(2) . ?
Re3 Se5 2.519(2) . ?
Re3 Se6 2.525(2) . ?
Re3 Se7 2.515(2) . ?
Re3 P3 2.473(6) . ?
Re4 Re5 2.6361(12) . ?
Re4 Re6 2.6312(13) . ?
Re4 Se3 2.515(2) . ?
Re4 Se4 2.517(2) . ?
Re4 Se5 2.512(2) . ?
Re4 Se6 2.504(2) . ?
Re4 P4 2.462(6) . ?
Re5 Re6 2.6345(13) . ?
Re5 Se2 2.502(3) . ?
Re5 Se3 2.513(2) . ?
Re5 Se4 2.513(3) . ?
Re5 Se8 2.519(2) . ?
Re5 P5 2.478(7) . ?
Re6 Se1 2.517(3) . ?
Re6 Se2 2.521(2) . ?
Re6 Se3 2.522(3) . ?
Re6 Se6 2.521(2) . ?
Re6 N 2.311(17) . ?
P1 C1 1.73(2) . ?
P1 C3 1.87(3) . ?
P1 C5 1.79(3) . ?
P2 C7 1.82(2) . ?
P2 C9 1.86(2) . ?
P2 C11 1.83(2) . ?
P3 C13 1.78(2) . ?
P3 C15 1.79(2) . ?
P3 C17 1.86(3) . ?
P4 C19 1.81(2) . ?
P4 C21 1.84(2) . ?
P4 C23 1.83(2) . ?
P5 C25 1.85(2) . ?
P5 C27 1.83(2) . ?
P5 C29 1.79(2) . ?
C1 C2 1.49(3) . ?
C3 C4 1.51(4) . ?
C5 C6 1.61(4) . ?
C7 C8 1.51(3) . ?
C9 C10 1.56(4) . ?
C11 C12 1.52(3) . ?
C13 C14 1.54(4) . ?
C15 C16 1.51(3) . ?
C17 C18 1.56(4) . ?
C19 C20 1.55(4) . ?
C21 C22 1.53(3) . ?
C23 C24 1.52(3) . ?
C25 C26 1.54(4) . ?
C27 C28 1.58(3) . ?
C29 C30 1.47(4) . ?
N C31 1.26(3) . ?
N C33 1.30(2) . ?
C31 C32 1.47(3) . ?
C33 C34 1.390 . ?
C33 C38 1.390 . ?
C34 C35 1.390 . ?
C35 C36 1.390 . ?
C36 C37 1.390 . ?
C37 C38 1.390 . ?
B1 C39 1.64(3) . ?
B1 C45 1.62(4) . ?
B1 C51 1.64(3) . ?
B1 C57 1.64(3) . ?
C39 C40 1.42(3) . ?
C39 C44 1.38(3) . ?
C40 C41 1.39(3) . ?
C41 C42 1.41(3) . ?
C42 C43 1.34(3) . ?
C43 C44 1.40(3) . ?
C45 C46 1.38(3) . ?
C45 C50 1.39(3) . ?
C46 C47 1.37(3) . ?
C47 C48 1.40(3) . ?
C48 C49 1.36(3) . ?
C49 C50 1.36(3) . ?
C51 C52 1.43(3) . ?
C51 C56 1.39(3) . ?
C52 C53 1.40(3) . ?
C53 C54 1.35(3) . ?
C54 C55 1.34(3) . ?
C55 C56 1.45(3) . ?
C57 C58 1.43(3) . ?
C57 C62 1.42(3) . ?
C58 C59 1.30(3) . ?
C59 C60 1.40(4) . ?
C60 C61 1.37(4) . ?
C61 C62 1.37(3) . ?
B2 C63 1.68(3) . ?
B2 C69 1.65(4) . ?
B2 C75 1.60(3) . ?
B2 C81 1.67(3) . ?
C63 C64 1.41(3) . ?
C63 C68 1.40(3) . ?
C64 C65 1.35(3) . ?
C65 C66 1.36(4) . ?
C66 C67 1.40(4) . ?
C67 C68 1.38(4) . ?
C69 C70 1.45(4) . ?
C69 C74 1.40(3) . ?
C70 C71 1.36(4) . ?
C71 C72 1.42(4) . ?
C72 C73 1.37(4) . ?
C73 C74 1.39(3) . ?
C75 C76 1.43(3) . ?
C75 C80 1.41(3) . ?
C76 C77 1.33(3) . ?
C77 C78 1.38(3) . ?
C78 C79 1.38(3) . ?
C79 C80 1.37(3) . ?
C81 C82 1.43(3) . ?
C81 C86 1.40(3) . ?
C82 C83 1.39(3) . ?
C83 C84 1.38(3) . ?
C84 C85 1.40(3) . ?
C85 C86 1.34(3) . ?
C87 C88 1.390 . ?
C87 C92 1.390 . ?
C88 C89 1.390 . ?
C89 C90 1.390 . ?
C90 C91 1.390 . ?
C91 C92 1.390 . ?
C92 C93 1.3375 . ?
